data_4000044
loop_
_publ_author_name
'Yamada, Jun-ichi'
'Oka, Rika'
'Mangetsu, Takashi'
'Akutsu, Hiroki'
'Nakatsuji, Shin'ichi'
'Nishikawa, Hiroyuki'
'Ikemoto, Isao'
'Kikuchi, Koichi'

_publ_section_title
;
 Tetrathiafulvalene Derivatives Linking a Dichalcogenolane Ring through the
 \s-Bond: New Donor Components for Organic Metals
;
_journal_coden_ASTM CMATEX
_journal_issue 5
_journal_name_full 'Chemistry of Materials'
_journal_page_first 1770
_journal_page_last 1777
_journal_paper_doi 10.1021/cm000842x
_journal_volume 13
_journal_year 2001
_chemical_formula_moiety 'C12 H10 O S9 '
_chemical_formula_sum 'C12 H10 O S9'
_chemical_formula_weight 458.75
_space_group_IT_number 14
_symmetry_cell_setting monoclinic
_symmetry_space_group_name_Hall '-P 2yab'
_symmetry_space_group_name_H-M 'P 1 21/a 1'
_cell_angle_alpha 90
_cell_angle_beta 104.79(4)
_cell_angle_gamma 90
_cell_formula_units_Z 4
_cell_length_a 18.593(11)
_cell_length_b 9.663(3)
_cell_length_c 10.159(3)
_cell_measurement_reflns_used 25
_cell_measurement_temperature 296
_cell_measurement_theta_max 27.4
_cell_measurement_theta_min 14.6
_cell_volume 1764.7(12)
_diffrn_ambient_temperature 296.2
_diffrn_measurement_device CAD4
_diffrn_measurement_method theta/2theta
_diffrn_orient_matrix_UB_11 -0.02698
_diffrn_orient_matrix_UB_12 -0.09046
_diffrn_orient_matrix_UB_13 -0.01413
_diffrn_orient_matrix_UB_21 0.04792
_diffrn_orient_matrix_UB_22 -0.04980
_diffrn_orient_matrix_UB_23 0.03849
_diffrn_orient_matrix_UB_31 -0.00837
_diffrn_orient_matrix_UB_32 0.00691
_diffrn_orient_matrix_UB_33 0.09319
_diffrn_radiation_detector 'scintillation counter'
_diffrn_radiation_monochromator graphite
_diffrn_radiation_source 'X-ray tube'
_diffrn_radiation_type 'Mo K\a'
_diffrn_radiation_wavelength 0.7107
_diffrn_reflns_av_R_equivalents 0.14099
_diffrn_reflns_av_sigmaI/netI 0.242
_diffrn_reflns_limit_h_max 25
_diffrn_reflns_limit_h_min -26
_diffrn_reflns_limit_k_max 13
_diffrn_reflns_limit_k_min 0
_diffrn_reflns_limit_l_max 14
_diffrn_reflns_limit_l_min 0
_diffrn_reflns_number 5712
_diffrn_reflns_reduction_process 'Lp corrections applied'
_diffrn_reflns_theta_max 29.96
_diffrn_reflns_theta_min 29.61
_diffrn_standards_decay_% -1.55
_diffrn_standards_interval_count 0
_diffrn_standards_number 3
_exptl_absorpt_coefficient_mu 1.125
_exptl_absorpt_correction_type PSI
_exptl_crystal_colour Orange
_exptl_crystal_density_diffrn 1.727
_exptl_crystal_density_meas ?
_exptl_crystal_description block
_exptl_crystal_F_000 936.00
_exptl_crystal_size_max 0.4
_exptl_crystal_size_mid 0.3
_exptl_crystal_size_min 0.05
_reflns_number_gt 1427
_reflns_number_total 5693
_reflns_threshold_expression I>3.00\s(I)
_cod_original_sg_symbol_H-M 'P 21/a     '
_cod_original_formula_sum 'C12 H10 O S9 '
_cod_database_code 4000044

loop_
_symmetry_equiv_pos_as_xyz
'   +x,   +y,   +z'
'1/2-x,1/2+y,   -z'
'   -x,   -y,   -z'
'1/2+x,1/2-y,   +z'

loop_
_atom_site_label
_atom_site_fract_x
_atom_site_fract_y
_atom_site_fract_z
_atom_site_U_iso_or_equiv
_atom_site_occupancy
_atom_site_refinement_flags
_atom_site_adp_type
_atom_site_calc_flag
_atom_site_calc_attached_atom
S(1) 1.1390(2) -0.6258(3) 1.4311(4) 0.0643(10) 1.000 . Uani d ?
S(2) 1.2445(2) -0.4006(3) 1.6509(4) 0.0605(10) 1.000 . Uani d ?
S(3) 1.0294(2) -0.3913(3) 1.3561(3) 0.0494(9) 1.000 . Uani d ?
S(4) 1.1218(2) -0.1995(3) 1.5514(3) 0.0460(9) 1.000 . Uani d ?
S(5) 0.9372(2) -0.1313(3) 1.1934(3) 0.0466(8) 1.000 . Uani d ?
S(6) 1.0429(2) 0.0633(3) 1.3683(3) 0.0398(8) 1.000 . Uani d ?
S(7) 0.8981(2) 0.0865(3) 0.9658(3) 0.0468(9) 1.000 . Uani d ?
S(8) 1.0059(2) 0.2832(3) 1.1391(3) 0.0496(9) 1.000 . Uani d ?
S(9) 0.8799(2) 0.5229(4) 1.0644(5) 0.0824(13) 1.000 . Uani d ?
O(1) 0.7812(4) 0.3389(6) 0.9257(8) 0.038(2) 1.000 . Uani d ?
C(1) 1.1820(7) -0.6614(12) 1.607(1) 0.078(4) 1.000 . Uani d ?
C(2) 1.2449(6) -0.5808(12) 1.669(1) 0.061(4) 1.000 . Uani d ?
C(3) 1.1177(6) -0.4551(11) 1.4512(12) 0.043(3) 1.000 . Uani d ?
C(4) 1.1585(6) -0.3615(9) 1.5381(12) 0.049(3) 1.000 . Uani d ?
C(5) 1.0529(5) -0.2184(10) 1.4008(11) 0.035(3) 1.000 . Uani d ?
C(6) 1.0182(5) -0.1092(10) 1.3333(11) 0.030(3) 1.000 . Uani d ?
C(7) 0.9462(6) 0.0385(10) 1.1323(11) 0.037(3) 1.000 . Uani d ?
C(8) 0.9905(5) 0.1237(9) 1.2058(11) 0.033(3) 1.000 . Uani d ?
C(9) 0.9212(6) 0.2711(11) 1.0044(11) 0.040(3) 1.000 . Uani d ?
C(10) 0.8531(6) 0.3476(13) 1.0416(13) 0.057(4) 1.000 . Uani d ?
C(11) 0.7759(10) 0.449(3) 0.862(2) 0.173(10) 1.000 . Uani d ?
C(12) 0.8092(8) 0.5746(12) 0.928(2) 0.090(5) 1.000 . Uani d ?
H(1) 1.1937 -0.7679 1.6186 0.051 1.000 . Uiso c ?
H(1) 1.1411 -0.6439 1.6636 0.051 1.000 . Uiso c ?
H(2) 1.2615 -0.6037 1.7735 0.051 1.000 . Uiso c ?
H(2) 1.2887 -0.6194 1.6285 0.051 1.000 . Uiso c ?
H(9) 0.9306 0.3207 0.9182 0.051 1.000 . Uiso c ?
H(10) 0.8411 0.3002 1.1275 0.051 1.000 . Uiso c ?
H(11) 0.7185 0.4801 0.8132 0.051 1.000 . Uiso c ?
H(11) 0.7985 0.4443 0.7720 0.051 1.000 . Uiso c ?
H(12) 0.8306 0.6431 0.8672 0.051 1.000 . Uiso c ?
H(12) 0.7700 0.6328 0.9647 0.051 1.000 . Uiso c ?

loop_
_atom_type_symbol
_atom_type_oxidation_number
_atom_type_number_in_cell
_atom_type_scat_dispersion_real
_atom_type_scat_dispersion_imag
_atom_type_scat_source
C 0 48 0.002 0.002
;International Tables for Crystallography
(1992, Vol. C, Table 6.1.1.2)
;
H 0 40 0.000 0.000
;International Tables for Crystallography
(1992, Vol. C, Table 6.1.1.2)
;
O 0 4 0.008 0.006
;International Tables for Crystallography
(1992, Vol. C, Table 6.1.1.2)
;
S 0 36 0.110 0.124
;International Tables for Crystallography
(1992, Vol. C, Table 6.1.1.2)
;
